data_7113440
loop_
_publ_author_name
'Cameron, Thomas M.'
'Gordon, John C.'
'Michalczyk, Ryszard'
'Scott, Brian L.'

_publ_section_title
;
 Unusual alkyl group activation and cationic complex formation from a
 novel lutetium dialkyl complex supported by a tridentate monoanionic
 ligand
;
_journal_coden_ASTM CHCOFS
_journal_issue 18
_journal_name_full
;
 Chemical Communications (Cambridge, United Kingdom)
;
_journal_page_first 2282
_journal_page_last 2283
_journal_paper_doi 10.1039/b306889g
_journal_year 2003
_chemical_formula_sum 'C48 H74 Lu N3 Si2'
_chemical_formula_weight 924.25
_space_group_IT_number 14
_symmetry_cell_setting monoclinic
_symmetry_space_group_name_Hall '-P 2ybc'
_symmetry_space_group_name_H-M 'P 1 21/c 1'
_atom_sites_solution_hydrogens geom
_atom_sites_solution_primary direct
_atom_sites_solution_secondary difmap
_audit_creation_method SHELXL-97
_cell_angle_alpha 90.00
_cell_angle_beta 104.742(5)
_cell_angle_gamma 90.00
_cell_formula_units_Z 4
_cell_length_a 18.450(5)
_cell_length_b 14.220(4)
_cell_length_c 19.167(5)
_cell_measurement_temperature 293(2)
_cell_volume 4863(2)
_computing_structure_refinement 'SHELXL-97 (Sheldrick, 1997)'
_computing_structure_solution 'SHELXS-97 (Sheldrick, 1990)'
_diffrn_ambient_temperature 293(2)
_diffrn_measured_fraction_theta_full 0.968
_diffrn_measured_fraction_theta_max 0.968
_diffrn_radiation_monochromator graphite
_diffrn_radiation_source 'fine-focus sealed tube'
_diffrn_radiation_type MoK\a
_diffrn_radiation_wavelength 0.71073
_diffrn_reflns_av_R_equivalents 0.0298
_diffrn_reflns_av_sigmaI/netI 0.0241
_diffrn_reflns_limit_h_max 22
_diffrn_reflns_limit_h_min -22
_diffrn_reflns_limit_k_max 17
_diffrn_reflns_limit_k_min -16
_diffrn_reflns_limit_l_max 21
_diffrn_reflns_limit_l_min -21
_diffrn_reflns_number 30592
_diffrn_reflns_theta_full 25.37
_diffrn_reflns_theta_max 25.37
_diffrn_reflns_theta_min 1.14
_exptl_absorpt_coefficient_mu 2.112
_exptl_absorpt_correction_T_max 0.7857
_exptl_absorpt_correction_T_min 0.6312
_exptl_crystal_density_diffrn 1.262
_exptl_crystal_density_method 'not measured'
_exptl_crystal_F_000 1928
_exptl_crystal_size_max 0.24
_exptl_crystal_size_mid 0.12
_exptl_crystal_size_min 0.12
_refine_diff_density_max 1.901
_refine_diff_density_min -0.917
_refine_diff_density_rms 0.107
_refine_ls_extinction_method none
_refine_ls_goodness_of_fit_ref 2.115
_refine_ls_hydrogen_treatment mixed
_refine_ls_matrix_type full
_refine_ls_number_parameters 511
_refine_ls_number_reflns 8637
_refine_ls_number_restraints 0
_refine_ls_restrained_S_all 2.115
_refine_ls_R_factor_all 0.0604
_refine_ls_R_factor_gt 0.0533
_refine_ls_shift/su_max 0.001
_refine_ls_shift/su_mean 0.000
_refine_ls_structure_factor_coef Fsqd
_refine_ls_weighting_details 'calc w=1/[\s^2^(Fo^2^)+(0.0296P)^2^+0.0000P] where P=(Fo^2^+2Fc^2^)/3'
_refine_ls_weighting_scheme calc
_refine_ls_wR_factor_gt 0.0998
_refine_ls_wR_factor_ref 0.1009
_reflns_number_gt 7899
_reflns_number_total 8637
_reflns_threshold_expression >2sigma(I)
_cod_duplicate_entry 7104800
_cod_data_source_file b306889g.txt
_cod_data_source_block ccd721
_cod_depositor_comments
;
The following automatic conversions were performed:

'_symmetry_cell_setting' value 'Monoclinic' changed to 'monoclinic'
according to
/usr/data/users/saulius/automatic-downloads/retrospective/RSC/lib/dictionaries/cif_core.dic
dictionary named 'cif_core.dic' version 2.4.2 from 2011-04-26.

Automatic conversion script
Id: cif_fix_values 2281 2013-09-26 08:29:07Z andrius 
;
_cod_original_sg_symbol_H-M P21/c
_cod_database_code 7113440

loop_
_symmetry_equiv_pos_as_xyz
'x, y, z'
'-x, y+1/2, -z+1/2'
'-x, -y, -z'
'x, -y-1/2, z-1/2'

loop_
_atom_site_label
_atom_site_type_symbol
_atom_site_fract_x
_atom_site_fract_y
_atom_site_fract_z
_atom_site_U_iso_or_equiv
_atom_site_adp_type
_atom_site_occupancy
_atom_site_symmetry_multiplicity
_atom_site_calc_flag
_atom_site_refinement_flags
Lu1 Lu 0.229121(10) 0.269778(14) 0.231431(11) 0.02587(8) Uani 1 1 d .
Si1 Si 0.02514(8) 0.23951(11) 0.12184(8) 0.0384(3) Uani 1 1 d .
Si2' Si 0.3633(4) 0.2564(4) 0.1099(4) 0.0466(15) Uani 0.50 1 d P
Si2 Si 0.3658(4) 0.2966(3) 0.1081(4) 0.0279(10) Uani 0.50 1 d P
N1 N 0.2185(2) 0.4041(3) 0.2836(2) 0.0279(9) Uani 1 1 d .
N2 N 0.1809(2) 0.2476(2) 0.3340(2) 0.0239(9) Uani 1 1 d .
N3 N 0.2464(2) 0.1066(3) 0.2828(2) 0.0285(9) Uani 1 1 d .
C1 C 0.1272(3) 0.2440(4) 0.1330(3) 0.0367(13) Uani 1 1 d .
H1A H 0.137(4) 0.293(5) 0.104(4) 0.080 Uiso 1 1 d .
H1B H 0.140(4) 0.193(5) 0.125(4) 0.080 Uiso 1 1 d .
C2 C -0.0226(3) 0.1499(5) 0.0532(4) 0.0591(17) Uani 1 1 d .
H2A H -0.0755 0.1505 0.0494 0.089 Uiso 1 1 calc R
H2B H -0.0029 0.0886 0.0680 0.089 Uiso 1 1 calc R
H2C H -0.0139 0.1649 0.0072 0.089 Uiso 1 1 calc R
C3 C -0.0207(3) 0.3565(4) 0.0920(4) 0.0563(16) Uani 1 1 d .
H3A H -0.0737 0.3517 0.0869 0.084 Uiso 1 1 calc R
H3B H -0.0117 0.3739 0.0465 0.084 Uiso 1 1 calc R
H3C H 0.0000 0.4036 0.1274 0.084 Uiso 1 1 calc R
C4 C -0.0003(3) 0.2065(4) 0.2072(3) 0.0544(16) Uani 1 1 d .
H4A H -0.0538 0.2054 0.1989 0.082 Uiso 1 1 calc R
H4B H 0.0204 0.2518 0.2441 0.082 Uiso 1 1 calc R
H4C H 0.0196 0.1453 0.2226 0.082 Uiso 1 1 calc R
C5 C 0.3378(3) 0.2721(5) 0.1890(4) 0.070(2) Uani 1 1 d .
H5A H 0.3706 0.3130 0.2236 0.084 Uiso 1 1 calc R
H5B H 0.3577 0.2094 0.2010 0.084 Uiso 1 1 calc R
C6 C 0.2976(5) 0.2684(7) 0.0225(5) 0.099(3) Uani 1 1 d .
C7 C 0.4606(4) 0.2583(7) 0.1067(5) 0.094(3) Uani 1 1 d .
C8 C 0.3738(6) 0.4269(6) 0.1069(7) 0.040(3) Uani 0.50 1 d P
C8' C 0.361(2) 0.1205(15) 0.1059(14) 0.185(14) Uani 0.50 1 d P
C9 C 0.2575(3) 0.4850(3) 0.2664(3) 0.0321(12) Uani 1 1 d .
C10 C 0.3305(3) 0.5080(4) 0.3097(3) 0.0417(13) Uani 1 1 d .
C11 C 0.3697(3) 0.5831(4) 0.2899(4) 0.0503(16) Uani 1 1 d .
H11 H 0.4177 0.5966 0.3177 0.060 Uiso 1 1 calc R
C12 C 0.3392(3) 0.6377(4) 0.2305(4) 0.0521(16) Uani 1 1 d .
H12 H 0.3659 0.6883 0.2189 0.063 Uiso 1 1 calc R
C13 C 0.2688(3) 0.6166(4) 0.1882(3) 0.0467(14) Uani 1 1 d .
H13 H 0.2481 0.6535 0.1480 0.056 Uiso 1 1 calc R
C14 C 0.2280(3) 0.5411(3) 0.2048(3) 0.0336(12) Uani 1 1 d .
C15 C 0.3693(3) 0.4531(4) 0.3760(4) 0.0577(17) Uani 1 1 d .
H15 H 0.3348 0.4045 0.3844 0.069 Uiso 1 1 calc R
C16 C 0.3920(4) 0.5155(5) 0.4441(4) 0.076(2) Uani 1 1 d .
H16A H 0.4158 0.4774 0.4849 0.114 Uiso 1 1 calc R
H16B H 0.3481 0.5445 0.4527 0.114 Uiso 1 1 calc R
H16C H 0.4262 0.5633 0.4371 0.114 Uiso 1 1 calc R
C17 C 0.4403(4) 0.4045(5) 0.3658(5) 0.093(3) Uani 1 1 d .
H17A H 0.4635 0.3697 0.4086 0.140 Uiso 1 1 calc R
H17B H 0.4747 0.4512 0.3572 0.140 Uiso 1 1 calc R
H17C H 0.4272 0.3625 0.3254 0.140 Uiso 1 1 calc R
C18 C 0.1547(3) 0.5186(3) 0.1496(3) 0.0373(12) Uani 1 1 d .
H18 H 0.1314 0.4657 0.1686 0.045 Uiso 1 1 calc R
C19 C 0.0984(3) 0.6001(4) 0.1364(4) 0.0564(16) Uani 1 1 d .
H19A H 0.0536 0.5815 0.1015 0.085 Uiso 1 1 calc R
H19B H 0.1200 0.6536 0.1187 0.085 Uiso 1 1 calc R
H19C H 0.0865 0.6163 0.1809 0.085 Uiso 1 1 calc R
C20 C 0.1681(4) 0.4874(4) 0.0777(3) 0.0541(16) Uani 1 1 d .
H20A H 0.1210 0.4732 0.0444 0.081 Uiso 1 1 calc R
H20B H 0.1993 0.4324 0.0850 0.081 Uiso 1 1 calc R
H20C H 0.1925 0.5370 0.0584 0.081 Uiso 1 1 calc R
C21 C 0.1687(3) 0.4175(3) 0.3318(3) 0.0345(12) Uani 1 1 d .
C22 C 0.2018(4) 0.4781(4) 0.3989(4) 0.0582(18) Uani 1 1 d .
H22A H 0.2136 0.5395 0.3841 0.087 Uiso 1 1 calc R
H22B H 0.2466 0.4489 0.4273 0.087 Uiso 1 1 calc R
H22C H 0.1660 0.4836 0.4272 0.087 Uiso 1 1 calc R
C23 C 0.0938(3) 0.4655(4) 0.2926(4) 0.0566(17) Uani 1 1 d .
H23A H 0.1039 0.5267 0.2763 0.085 Uiso 1 1 calc R
H23B H 0.0624 0.4715 0.3254 0.085 Uiso 1 1 calc R
H23C H 0.0687 0.4279 0.2521 0.085 Uiso 1 1 calc R
C24 C 0.1503(2) 0.3220(3) 0.3566(3) 0.0285(10) Uani 1 1 d .
C25 C 0.1027(3) 0.3091(4) 0.4032(3) 0.0375(12) Uani 1 1 d .
H25 H 0.0813 0.3609 0.4198 0.045 Uiso 1 1 calc R
C26 C 0.0881(3) 0.2208(4) 0.4239(3) 0.0400(13) Uani 1 1 d .
H26 H 0.0556 0.2122 0.4533 0.048 Uiso 1 1 calc R
C27 C 0.1222(3) 0.1434(4) 0.4007(3) 0.0374(12) Uani 1 1 d .
H27 H 0.1140 0.0827 0.4150 0.045 Uiso 1 1 calc R
C28 C 0.1686(3) 0.1606(3) 0.3556(3) 0.0291(11) Uani 1 1 d .
C29 C 0.2106(3) 0.0836(3) 0.3301(3) 0.0324(11) Uani 1 1 d .
C30 C 0.2103(4) -0.0112(4) 0.3622(4) 0.0562(17) Uani 1 1 d .
H30A H 0.2390 -0.0536 0.3410 0.084 Uiso 1 1 calc R
H30B H 0.1597 -0.0335 0.3532 0.084 Uiso 1 1 calc R
H30C H 0.2319 -0.0078 0.4133 0.084 Uiso 1 1 calc R
C31 C 0.2919(3) 0.0363(3) 0.2586(3) 0.0320(11) Uani 1 1 d .
C32 C 0.2589(3) -0.0278(3) 0.2045(3) 0.0413(13) Uani 1 1 d .
C33 C 0.3056(3) -0.0925(4) 0.1832(4) 0.0553(17) Uani 1 1 d .
H33 H 0.2848 -0.1368 0.1481 0.066 Uiso 1 1 calc R
C34 C 0.3817(4) -0.0928(4) 0.2126(4) 0.0614(18) Uani 1 1 d .
H34 H 0.4115 -0.1369 0.1973 0.074 Uiso 1 1 calc R
C35 C 0.4140(3) -0.0277(4) 0.2650(4) 0.0506(15) Uani 1 1 d .
H35 H 0.4655 -0.0285 0.2848 0.061 Uiso 1 1 calc R
C36 C 0.3700(3) 0.0392(4) 0.2884(3) 0.0405(13) Uani 1 1 d .
C37 C 0.1759(3) -0.0283(4) 0.1670(4) 0.0557(17) Uani 1 1 d .
H37 H 0.1521 0.0235 0.1865 0.067 Uiso 1 1 calc R
C38 C 0.1633(4) -0.0128(5) 0.0859(4) 0.077(2) Uani 1 1 d .
H38A H 0.1105 -0.0130 0.0633 0.115 Uiso 1 1 calc R
H38B H 0.1871 -0.0623 0.0659 0.115 Uiso 1 1 calc R
H38C H 0.1843 0.0466 0.0775 0.115 Uiso 1 1 calc R
C39 C 0.1388(4) -0.1199(5) 0.1805(5) 0.090(3) Uani 1 1 d .
H39A H 0.0864 -0.1178 0.1566 0.135 Uiso 1 1 calc R
H39B H 0.1450 -0.1281 0.2314 0.135 Uiso 1 1 calc R
H39C H 0.1617 -0.1717 0.1620 0.135 Uiso 1 1 calc R
C40 C 0.4070(3) 0.1084(4) 0.3473(3) 0.0460(14) Uani 1 1 d .
H40 H 0.3736 0.1628 0.3435 0.055 Uiso 1 1 calc R
C41 C 0.4154(4) 0.0650(5) 0.4215(4) 0.074(2) Uani 1 1 d .
H41A H 0.4385 0.1096 0.4579 0.111 Uiso 1 1 calc R
H41B H 0.4461 0.0097 0.4259 0.111 Uiso 1 1 calc R
H41C H 0.3669 0.0482 0.4273 0.111 Uiso 1 1 calc R
C42 C 0.4830(3) 0.1445(4) 0.3396(4) 0.0573(17) Uani 1 1 d .
H42A H 0.5036 0.1877 0.3780 0.086 Uiso 1 1 calc R
H42B H 0.4763 0.1759 0.2940 0.086 Uiso 1 1 calc R
H42C H 0.5166 0.0924 0.3419 0.086 Uiso 1 1 calc R
C43 C 0.2675(4) 0.7437(4) 0.3733(4) 0.0532(16) Uani 1 1 d .
H43 H 0.2512 0.7214 0.3263 0.064 Uiso 1 1 calc R
C44 C 0.3373(4) 0.7810(4) 0.3967(4) 0.0577(17) Uani 1 1 d .
H44 H 0.3686 0.7845 0.3657 0.069 Uiso 1 1 calc R
C45 C 0.3613(3) 0.8132(5) 0.4655(4) 0.0669(19) Uani 1 1 d .
H45 H 0.4090 0.8391 0.4813 0.080 Uiso 1 1 calc R
C46 C 0.3152(4) 0.8076(6) 0.5118(4) 0.073(2) Uani 1 1 d .
H46 H 0.3314 0.8291 0.5590 0.088 Uiso 1 1 calc R
C47 C 0.2449(4) 0.7698(5) 0.4869(4) 0.0656(19) Uani 1 1 d .
H47 H 0.2135 0.7654 0.5178 0.079 Uiso 1 1 calc R
C48 C 0.2207(3) 0.7390(4) 0.4189(4) 0.0544(16) Uani 1 1 d .
H48 H 0.1726 0.7145 0.4025 0.065 Uiso 1 1 calc R

loop_
_atom_site_aniso_label
_atom_site_aniso_U_11
_atom_site_aniso_U_22
_atom_site_aniso_U_33
_atom_site_aniso_U_23
_atom_site_aniso_U_13
_atom_site_aniso_U_12
Lu1 0.02561(11) 0.02808(12) 0.02498(13) 0.00085(9) 0.00836(8) -0.00073(8)
Si1 0.0332(7) 0.0465(9) 0.0340(9) -0.0014(6) 0.0055(6) -0.0071(6)
Si2' 0.034(2) 0.073(4) 0.034(2) 0.001(4) 0.0128(15) -0.004(4)
Si2 0.0248(16) 0.028(2) 0.0320(19) 0.003(3) 0.0099(13) -0.001(2)
N1 0.030(2) 0.022(2) 0.034(2) 0.0003(16) 0.0118(18) -0.0017(16)
N2 0.030(2) 0.014(2) 0.026(2) 0.0025(14) 0.0049(16) -0.0028(14)
N3 0.033(2) 0.022(2) 0.030(2) 0.0013(16) 0.0063(18) -0.0017(16)
C1 0.033(3) 0.037(3) 0.041(3) -0.003(2) 0.010(2) -0.002(2)
C2 0.047(3) 0.072(4) 0.059(4) -0.020(3) 0.015(3) -0.015(3)
C3 0.043(3) 0.065(4) 0.056(4) 0.001(3) 0.003(3) 0.002(3)
C4 0.049(3) 0.068(4) 0.046(4) 0.003(3) 0.011(3) -0.017(3)
C5 0.033(3) 0.132(7) 0.047(4) 0.016(4) 0.012(3) 0.012(3)
C6 0.053(4) 0.187(10) 0.048(5) -0.016(5) -0.004(4) 0.006(5)
C7 0.042(4) 0.171(9) 0.078(6) 0.015(5) 0.030(4) 0.022(4)
C8 0.047(6) 0.019(5) 0.062(8) -0.004(5) 0.025(6) -0.008(4)
C8' 0.38(4) 0.078(14) 0.14(2) -0.031(14) 0.16(3) -0.01(2)
C9 0.038(3) 0.019(2) 0.043(3) -0.005(2) 0.017(2) -0.0020(19)
C10 0.038(3) 0.029(3) 0.056(4) -0.005(2) 0.008(3) -0.002(2)
C11 0.040(3) 0.039(3) 0.073(5) -0.013(3) 0.016(3) -0.011(2)
C12 0.059(4) 0.032(3) 0.074(5) -0.002(3) 0.033(3) -0.016(3)
C13 0.066(4) 0.033(3) 0.048(4) 0.002(3) 0.027(3) -0.004(3)
C14 0.041(3) 0.020(2) 0.043(3) -0.002(2) 0.017(2) 0.001(2)
C15 0.047(3) 0.041(3) 0.071(5) -0.001(3) -0.011(3) 0.002(3)
C16 0.075(5) 0.065(5) 0.065(5) -0.001(4) -0.022(4) -0.008(4)
C17 0.059(4) 0.067(5) 0.125(8) -0.018(5) -0.028(5) 0.017(4)
C18 0.047(3) 0.030(3) 0.034(3) 0.005(2) 0.010(2) 0.006(2)
C19 0.063(4) 0.048(4) 0.054(4) 0.007(3) 0.006(3) 0.015(3)
C20 0.075(4) 0.048(4) 0.044(4) -0.001(3) 0.023(3) -0.003(3)
C21 0.046(3) 0.022(3) 0.039(3) 0.000(2) 0.018(2) 0.002(2)
C22 0.085(5) 0.044(4) 0.055(4) -0.017(3) 0.035(4) -0.022(3)
C23 0.065(4) 0.055(4) 0.062(5) 0.023(3) 0.038(3) 0.026(3)
C24 0.031(2) 0.023(3) 0.029(3) -0.0011(19) 0.001(2) 0.0010(19)
C25 0.040(3) 0.041(3) 0.035(3) -0.007(2) 0.015(2) 0.002(2)
C26 0.042(3) 0.046(3) 0.037(3) 0.002(2) 0.018(2) -0.011(2)
C27 0.048(3) 0.031(3) 0.036(3) 0.005(2) 0.016(2) -0.008(2)
C28 0.033(2) 0.027(3) 0.027(3) -0.0004(19) 0.005(2) -0.0025(19)
C29 0.037(3) 0.029(3) 0.029(3) 0.003(2) 0.006(2) -0.003(2)
C30 0.067(4) 0.036(3) 0.073(5) 0.017(3) 0.031(4) 0.007(3)
C31 0.040(3) 0.018(2) 0.040(3) 0.004(2) 0.012(2) 0.006(2)
C32 0.047(3) 0.022(3) 0.054(4) -0.002(2) 0.011(3) 0.003(2)
C33 0.064(4) 0.034(3) 0.067(5) -0.013(3) 0.014(3) -0.002(3)
C34 0.059(4) 0.042(4) 0.087(6) -0.012(3) 0.025(4) 0.011(3)
C35 0.042(3) 0.044(3) 0.065(4) -0.006(3) 0.012(3) 0.008(3)
C36 0.042(3) 0.032(3) 0.047(4) 0.000(2) 0.010(3) 0.003(2)
C37 0.050(3) 0.034(3) 0.074(5) -0.024(3) -0.002(3) -0.001(3)
C38 0.081(5) 0.073(5) 0.060(5) -0.027(4) -0.012(4) 0.015(4)
C39 0.067(5) 0.064(5) 0.135(8) -0.029(5) 0.017(5) -0.022(4)
C40 0.036(3) 0.039(3) 0.057(4) -0.007(3) 0.002(3) 0.003(2)
C41 0.074(5) 0.096(6) 0.048(5) -0.010(4) 0.008(4) -0.015(4)
C42 0.038(3) 0.053(4) 0.076(5) -0.002(3) 0.006(3) 0.002(3)
C43 0.055(4) 0.042(4) 0.062(4) -0.006(3) 0.015(3) 0.008(3)
C44 0.052(4) 0.059(4) 0.068(5) -0.004(3) 0.028(3) 0.004(3)
C45 0.043(3) 0.075(5) 0.080(6) -0.009(4) 0.010(3) -0.005(3)
C46 0.067(5) 0.097(6) 0.056(5) -0.012(4) 0.018(4) -0.001(4)
C47 0.063(4) 0.071(4) 0.072(6) -0.003(4) 0.034(4) -0.005(3)
C48 0.043(3) 0.044(3) 0.078(5) -0.008(3) 0.019(3) -0.001(3)

loop_
_atom_type_symbol
_atom_type_description
_atom_type_scat_dispersion_real
_atom_type_scat_dispersion_imag
_atom_type_scat_source
C C 0.0033 0.0016 'International Tables Vol C Tables 4.2.6.8 and 6.1.1.4'
H H 0.0000 0.0000 'International Tables Vol C Tables 4.2.6.8 and 6.1.1.4'
N N 0.0061 0.0033 'International Tables Vol C Tables 4.2.6.8 and 6.1.1.4'
Si Si 0.0817 0.0704 'International Tables Vol C Tables 4.2.6.8 and 6.1.1.4'
Lu Lu -0.4720 5.8584 'International Tables Vol C Tables 4.2.6.8 and 6.1.1.4'

loop_
_geom_angle_atom_site_label_1
_geom_angle_atom_site_label_2
_geom_angle_atom_site_label_3
_geom_angle
N1 Lu1 C1 111.09(16)
N1 Lu1 C5 109.3(2)
C1 Lu1 C5 107.8(2)
N1 Lu1 N2 69.03(13)
C1 Lu1 N2 104.73(17)
C5 Lu1 N2 145.20(19)
N1 Lu1 N3 130.19(14)
C1 Lu1 N3 99.69(16)
C5 Lu1 N3 96.6(2)
N2 Lu1 N3 65.75(12)
N1 Lu1 H1B 129.1(16)
C1 Lu1 H1B 18.1(16)
C5 Lu1 H1B 99.6(17)
N2 Lu1 H1B 107.7(17)
N3 Lu1 H1B 84.7(16)
N1 Lu1 H1A 101.7(15)
C1 Lu1 H1A 20.9(15)
C5 Lu1 H1A 94.7(16)
N2 Lu1 H1A 119.9(16)
N3 Lu1 H1A 118.1(15)
H1B Lu1 H1A 33(2)
C1 Si1 C4 112.5(3)
C1 Si1 C2 112.8(3)
C4 Si1 C2 105.3(3)
C1 Si1 C3 111.8(3)
C4 Si1 C3 107.1(3)
C2 Si1 C3 106.9(3)
Si2 Si2' C6 84.0(15)
Si2 Si2' C7 83.5(15)
C6 Si2' C7 113.8(6)
Si2 Si2' C8' 172.5(19)
C6 Si2' C8' 93.3(10)
C7 Si2' C8' 91.2(11)
Si2 Si2' C8 2.2(14)
C6 Si2' C8 85.6(5)
C7 Si2' C8 84.2(4)
C8' Si2' C8 174.3(9)
Si2' Si2 C5 73.0(15)
Si2' Si2 C6 77.9(15)
C5 Si2 C6 116.6(5)
Si2' Si2 C7 78.4(15)
C5 Si2 C7 116.1(5)
C6 Si2 C7 111.1(6)
Si2' Si2 C8 177.2(18)
C5 Si2 C8 104.2(5)
C6 Si2 C8 104.2(6)
C7 Si2 C8 102.5(5)
C9 N1 C21 117.9(4)
C9 N1 Lu1 119.1(3)
C21 N1 Lu1 122.9(3)
C24 N2 C28 121.1(4)
C24 N2 Lu1 116.4(3)
C28 N2 Lu1 120.4(3)
C29 N3 C31 119.3(4)
C29 N3 Lu1 118.2(3)
C31 N3 Lu1 122.4(3)
Si1 C1 Lu1 133.7(3)
Si2 C5 Lu1 139.8(4)
Si2' C6 Si2 18.13(19)
Si2' C7 Si2 18.11(18)
Si2 C8 Si2' 0.7(4)
C14 C9 C10 117.4(4)
C14 C9 N1 122.2(4)
C10 C9 N1 120.2(5)
C11 C10 C9 119.7(5)
C11 C10 C15 117.2(5)
C9 C10 C15 123.1(5)
C12 C11 C10 121.7(5)
C11 C12 C13 119.3(5)
C12 C13 C14 121.1(6)
C13 C14 C9 120.7(5)
C13 C14 C18 116.1(5)
C9 C14 C18 123.1(4)
C10 C15 C17 111.3(6)
C10 C15 C16 112.5(5)
C17 C15 C16 108.0(5)
C14 C18 C20 111.6(5)
C14 C18 C19 113.6(4)
C20 C18 C19 109.2(5)
N1 C21 C24 107.9(4)
N1 C21 C22 114.7(4)
C24 C21 C22 108.3(4)
N1 C21 C23 112.0(4)
C24 C21 C23 107.7(4)
C22 C21 C23 105.9(5)
N2 C24 C25 119.2(4)
N2 C24 C21 118.0(4)
C25 C24 C21 122.9(4)
C26 C25 C24 120.2(5)
C25 C26 C27 119.7(5)
C28 C27 C26 117.4(5)
N2 C28 C27 122.4(4)
N2 C28 C29 115.5(4)
C27 C28 C29 122.1(4)
N3 C29 C30 125.3(5)
N3 C29 C28 116.5(4)
C30 C29 C28 118.2(5)
C32 C31 C36 121.8(5)
C32 C31 N3 120.5(4)
C36 C31 N3 117.6(4)
C33 C32 C31 117.6(5)
C33 C32 C37 119.0(5)
C31 C32 C37 123.4(5)
C34 C33 C32 121.8(6)
C33 C34 C35 120.2(6)
C34 C35 C36 120.7(6)
C35 C36 C31 117.8(5)
C35 C36 C40 119.4(5)
C31 C36 C40 122.6(5)
C32 C37 C39 111.5(5)
C32 C37 C38 110.8(6)
C39 C37 C38 109.7(6)
C36 C40 C41 110.5(5)
C36 C40 C42 113.2(5)
C41 C40 C42 110.3(5)
C44 C43 C48 120.2(7)
C45 C44 C43 120.0(6)
C44 C45 C46 120.1(6)
C47 C46 C45 118.8(7)
C48 C47 C46 121.1(7)
C47 C48 C43 119.6(6)

loop_
_geom_bond_atom_site_label_1
_geom_bond_atom_site_label_2
_geom_bond_distance
Lu1 N1 2.188(4)
Lu1 C1 2.329(6)
Lu1 C5 2.349(6)
Lu1 N2 2.376(4)
Lu1 N3 2.510(4)
Lu1 H1B 2.52(7)
Lu1 H1A 2.62(7)
Si1 C1 1.842(6)
Si1 C4 1.874(6)
Si1 C2 1.882(6)
Si1 C3 1.888(6)
Si2' Si2 0.575(5)
Si2' C6 1.808(11)
Si2' C7 1.813(11)
Si2' C8' 1.93(2)
Si2' C8 2.435(10)
Si2 C5 1.788(10)
Si2 C6 1.839(11)
Si2 C7 1.839(10)
Si2 C8 1.860(10)
N1 C9 1.438(6)
N1 C21 1.473(6)
N2 C24 1.324(6)
N2 C28 1.342(6)
N3 C29 1.291(6)
N3 C31 1.455(6)
C9 C14 1.415(7)
C9 C10 1.429(7)
C10 C11 1.395(8)
C10 C15 1.509(8)
C11 C12 1.375(9)
C12 C13 1.378(8)
C13 C14 1.393(7)
C14 C18 1.525(7)
C15 C17 1.536(9)
C15 C16 1.546(9)
C18 C20 1.528(8)
C18 C19 1.533(7)
C21 C24 1.506(7)
C21 C22 1.539(8)
C21 C23 1.552(7)
C24 C25 1.415(7)
C25 C26 1.364(7)
C26 C27 1.394(7)
C27 C28 1.385(7)
C28 C29 1.495(7)
C29 C30 1.483(7)
C31 C32 1.398(7)
C31 C36 1.409(7)
C32 C33 1.391(8)
C32 C37 1.517(8)
C33 C34 1.372(9)
C34 C35 1.384(9)
C35 C36 1.397(7)
C36 C40 1.521(8)
C37 C39 1.525(9)
C37 C38 1.528(10)
C40 C41 1.521(9)
C40 C42 1.536(8)
C43 C44 1.359(9)
C43 C48 1.377(9)
C44 C45 1.358(9)
C45 C46 1.380(10)
C46 C47 1.373(10)
C47 C48 1.340(10)
